data_4069953
loop_
_publ_author_name
'Ma, Mengtao'
'Pullarkat, Sumod A.'
'Yuan, Mingjun'
'Zhang, Na'
'Li, Yongxin'
'Leung, Pak-Hing'

_publ_section_title
;
 Metal Effects on the Asymmetric Cycloaddition Reaction between
 3,4-Dimethyl-1-phenylarsole and Diphenylvinylphosphine Oxide
;
_journal_issue 16
_journal_name_full Organometallics
_journal_page_first 4886
_journal_paper_doi 10.1021/om900530q
_journal_volume 28
_journal_year 2009
_chemical_formula_sum 'C26 H29 As Cl N Pt'
_chemical_formula_weight 660.96
_chemical_name_systematic
;

 ?

;
_space_group_IT_number 19
_symmetry_cell_setting orthorhombic
_symmetry_space_group_name_Hall 'P 2ac 2ab'
_symmetry_space_group_name_H-M 'P 21 21 21'
_atom_sites_solution_hydrogens geom
_atom_sites_solution_primary direct
_atom_sites_solution_secondary difmap
_audit_creation_method SHELXL-97
_cell_angle_alpha 90.00
_cell_angle_beta 90.00
_cell_angle_gamma 90.00
_cell_formula_units_Z 4
_cell_length_a 9.2070(3)
_cell_length_b 11.1969(4)
_cell_length_c 23.6013(8)
_cell_measurement_reflns_used 9222
_cell_measurement_temperature 298(2)
_cell_measurement_theta_max 30.23
_cell_measurement_theta_min 2.37
_cell_volume 2433.05(14)
_computing_cell_refinement 'Bruker SMART'
_computing_data_collection 'Bruker SMART'
_computing_data_reduction 'Bruker SAINT'
_computing_molecular_graphics 'Bruker SHELXTL'
_computing_publication_material 'Bruker SHELXTL'
_computing_structure_refinement 'SHELXL-97 (Sheldrick, 1997)'
_computing_structure_solution 'SHELXS-97 (Sheldrick, 1990)'
_diffrn_ambient_temperature 298(2)
_diffrn_measured_fraction_theta_full 0.994
_diffrn_measured_fraction_theta_max 0.994
_diffrn_measurement_device_type 'CCD area detector'
_diffrn_measurement_method 'phi and omega scans'
_diffrn_radiation_monochromator graphite
_diffrn_radiation_source 'fine-focus sealed tube'
_diffrn_radiation_type MoK\a
_diffrn_radiation_wavelength 0.71073
_diffrn_reflns_av_R_equivalents 0.0305
_diffrn_reflns_av_sigmaI/netI 0.0228
_diffrn_reflns_limit_h_max 13
_diffrn_reflns_limit_h_min -13
_diffrn_reflns_limit_k_max 15
_diffrn_reflns_limit_k_min -15
_diffrn_reflns_limit_l_max 33
_diffrn_reflns_limit_l_min -33
_diffrn_reflns_number 63823
_diffrn_reflns_theta_full 30.58
_diffrn_reflns_theta_max 30.58
_diffrn_reflns_theta_min 1.73
_exptl_absorpt_coefficient_mu 7.239
_exptl_absorpt_correction_T_max 0.5313
_exptl_absorpt_correction_T_min 0.1598
_exptl_absorpt_correction_type multi-scan
_exptl_crystal_colour yellow
_exptl_crystal_density_diffrn 1.804
_exptl_crystal_density_meas 0
_exptl_crystal_density_method 'not measured'
_exptl_crystal_description rectangular
_exptl_crystal_F_000 1280
_exptl_crystal_size_max 0.40
_exptl_crystal_size_mid 0.10
_exptl_crystal_size_min 0.10
_refine_diff_density_max 0.740
_refine_diff_density_min -0.529
_refine_diff_density_rms 0.159
_refine_ls_abs_structure_details 'Flack H D (1983), Acta Cryst. A39, 876-881'
_refine_ls_abs_structure_Flack -0.005(6)
_refine_ls_extinction_method none
_refine_ls_goodness_of_fit_ref 1.198
_refine_ls_hydrogen_treatment constr
_refine_ls_matrix_type full
_refine_ls_number_parameters 276
_refine_ls_number_reflns 7426
_refine_ls_number_restraints 0
_refine_ls_restrained_S_all 1.198
_refine_ls_R_factor_all 0.0258
_refine_ls_R_factor_gt 0.0195
_refine_ls_shift/su_max 0.003
_refine_ls_shift/su_mean 0.000
_refine_ls_structure_factor_coef Fsqd
_refine_ls_weighting_details 'calc w=1/[\s^2^(Fo^2^)+(0.0298P)^2^+0.4272P] where P=(Fo^2^+2Fc^2^)/3'
_refine_ls_weighting_scheme calc
_refine_ls_wR_factor_gt 0.0463
_refine_ls_wR_factor_ref 0.0624
_reflns_number_gt 6784
_reflns_number_total 7426
_reflns_threshold_expression >2sigma(I)
_cod_data_source_file om900530q_si_002.cif
_cod_data_source_block leung85pt2
_cod_depositor_comments
;
The following automatic conversions were performed:

'_symmetry_cell_setting' value 'Orthorhombic' changed to
'orthorhombic' according to
/home/saulius/struct/CIF-dictionaries/cif_core.dic dictionary named
'cif_core.dic' version 2.4.2 from 2011-04-26.

Automatic conversion script
Id: cif_fix_values 1715 2011-07-08 13:25:40Z adriana 
;
_cod_original_sg_symbol_H-M P2(1)2(1)2(1)
_cod_database_code 4069953

loop_
_symmetry_equiv_pos_as_xyz
'x, y, z'
'-x+1/2, -y, z+1/2'
'-x, y+1/2, -z+1/2'
'x+1/2, -y+1/2, -z'

loop_
_atom_site_label
_atom_site_type_symbol
_atom_site_fract_x
_atom_site_fract_y
_atom_site_fract_z
_atom_site_U_iso_or_equiv
_atom_site_adp_type
_atom_site_occupancy
_atom_site_symmetry_multiplicity
_atom_site_calc_flag
_atom_site_refinement_flags
As1 As 0.43058(4) 0.60055(3) 0.808197(15) 0.04037(9) Uani 1 1 d .
Pt1 Pt 0.259611(14) 0.575052(12) 0.880639(5) 0.03905(4) Uani 1 1 d .
Cl1 Cl 0.25354(15) 0.36655(9) 0.85521(5) 0.0607(2) Uani 1 1 d .
N1 N 0.1085(3) 0.5596(3) 0.94880(12) 0.0404(6) Uani 1 1 d .
C1 C 0.2412(4) 0.7470(3) 0.90148(14) 0.0422(7) Uani 1 1 d .
C2 C 0.2798(5) 0.8461(4) 0.86665(16) 0.0557(11) Uani 1 1 d .
H2 H 0.3214 0.8319 0.8314 0.067 Uiso 1 1 calc R
C3 C 0.2574(5) 0.9609(4) 0.88368(15) 0.0570(10) Uani 1 1 d .
H3 H 0.2822 1.0234 0.8596 0.068 Uiso 1 1 calc R
C4 C 0.1972(5) 0.9864(4) 0.93733(16) 0.0483(9) Uani 1 1 d .
C5 C 0.1783(6) 1.1051(4) 0.9559(2) 0.0660(13) Uani 1 1 d .
H5 H 0.2092 1.1679 0.9330 0.079 Uiso 1 1 calc R
C6 C 0.1163(7) 1.1286(4) 1.0063(2) 0.0758(16) Uani 1 1 d .
H6 H 0.0993 1.2071 1.0173 0.091 Uiso 1 1 calc R
C7 C 0.0774(6) 1.0348(4) 1.04203(19) 0.0604(11) Uani 1 1 d .
H7 H 0.0399 1.0515 1.0777 0.072 Uiso 1 1 calc R
C8 C 0.0934(4) 0.9197(4) 1.02559(15) 0.0455(8) Uani 1 1 d .
H8 H 0.0631 0.8588 1.0496 0.055 Uiso 1 1 calc R
C9 C 0.1554(4) 0.8906(3) 0.97262(15) 0.0403(7) Uani 1 1 d .
C10 C 0.1779(4) 0.7709(3) 0.95312(14) 0.0385(7) Uani 1 1 d .
C11 C 0.1329(4) 0.6645(3) 0.98872(15) 0.0406(8) Uani 1 1 d .
H11 H 0.0403 0.6835 1.0071 0.049 Uiso 1 1 calc R
C12 C 0.2442(6) 0.6393(4) 1.03466(16) 0.0573(10) Uani 1 1 d .
H12A H 0.3341 0.6152 1.0175 0.086 Uiso 1 1 calc R
H12B H 0.2092 0.5765 1.0588 0.086 Uiso 1 1 calc R
H12C H 0.2596 0.7102 1.0567 0.086 Uiso 1 1 calc R
C13 C -0.0378(4) 0.5671(5) 0.92545(19) 0.0612(12) Uani 1 1 d .
H13A H -0.0517 0.5043 0.8983 0.092 Uiso 1 1 calc R
H13B H -0.0505 0.6430 0.9072 0.092 Uiso 1 1 calc R
H13C H -0.1075 0.5589 0.9555 0.092 Uiso 1 1 calc R
C14 C 0.1166(6) 0.4425(4) 0.97859(19) 0.0652(13) Uani 1 1 d .
H14A H 0.0460 0.4406 1.0085 0.098 Uiso 1 1 calc R
H14B H 0.2120 0.4322 0.9943 0.098 Uiso 1 1 calc R
H14C H 0.0970 0.3793 0.9522 0.098 Uiso 1 1 calc R
C15 C 0.3452(4) 0.6224(4) 0.73336(16) 0.0425(8) Uani 1 1 d .
C16 C 0.4307(5) 0.6587(4) 0.68787(17) 0.0539(10) Uani 1 1 d .
H16 H 0.5294 0.6729 0.6930 0.065 Uiso 1 1 calc R
C17 C 0.3688(6) 0.6736(5) 0.63506(19) 0.0689(14) Uani 1 1 d .
H17 H 0.4269 0.6972 0.6048 0.083 Uiso 1 1 calc R
C18 C 0.2255(7) 0.6548(6) 0.6263(2) 0.0800(16) Uani 1 1 d .
H18 H 0.1854 0.6664 0.5906 0.096 Uiso 1 1 calc R
C19 C 0.1402(6) 0.6186(8) 0.6704(2) 0.094(2) Uani 1 1 d .
H19 H 0.0419 0.6043 0.6644 0.112 Uiso 1 1 calc R
C20 C 0.1996(5) 0.6026(6) 0.7248(2) 0.0699(15) Uani 1 1 d .
H20 H 0.1407 0.5789 0.7548 0.084 Uiso 1 1 calc R
C21 C 0.5768(5) 0.4830(4) 0.79411(16) 0.0481(9) Uani 1 1 d .
H21 H 0.5595 0.4015 0.7908 0.058 Uiso 1 1 calc R
C22 C 0.7082(4) 0.5346(4) 0.78961(16) 0.0489(9) Uani 1 1 d .
C23 C 0.8429(5) 0.4643(6) 0.7756(2) 0.0691(14) Uani 1 1 d .
H23A H 0.8207 0.3805 0.7761 0.104 Uiso 1 1 calc R
H23B H 0.9168 0.4811 0.8032 0.104 Uiso 1 1 calc R
H23C H 0.8770 0.4864 0.7387 0.104 Uiso 1 1 calc R
C24 C 0.8503(6) 0.7364(6) 0.7918(2) 0.0750(16) Uani 1 1 d .
H24A H 0.8783 0.7378 0.7527 0.112 Uiso 1 1 calc R
H24B H 0.9256 0.6995 0.8138 0.112 Uiso 1 1 calc R
H24C H 0.8352 0.8166 0.8049 0.112 Uiso 1 1 calc R
C25 C 0.7109(5) 0.6658(4) 0.79828(17) 0.0520(10) Uani 1 1 d .
C26 C 0.5830(5) 0.7169(4) 0.80990(17) 0.0509(9) Uani 1 1 d .
H26 H 0.5699 0.7976 0.8177 0.061 Uiso 1 1 calc R

loop_
_atom_site_aniso_label
_atom_site_aniso_U_11
_atom_site_aniso_U_22
_atom_site_aniso_U_33
_atom_site_aniso_U_23
_atom_site_aniso_U_13
_atom_site_aniso_U_12
As1 0.04481(19) 0.0461(2) 0.03020(16) 0.00188(14) 0.00868(14) 0.00050(15)
Pt1 0.04603(7) 0.04386(7) 0.02727(6) 0.00346(4) 0.00768(6) 0.00280(6)
Cl1 0.0757(7) 0.0517(5) 0.0546(5) -0.0083(4) 0.0192(6) -0.0084(6)
N1 0.0470(15) 0.0449(17) 0.0294(13) 0.0020(12) 0.0093(11) -0.0025(13)
C1 0.0478(18) 0.0463(16) 0.0326(14) 0.0086(13) 0.0097(15) 0.0069(18)
C2 0.081(3) 0.053(2) 0.0327(18) 0.0124(15) 0.0234(19) 0.013(2)
C3 0.076(3) 0.0506(19) 0.044(2) 0.0167(15) 0.018(3) 0.003(2)
C4 0.062(2) 0.047(2) 0.0359(18) 0.0060(15) 0.0017(16) -0.0004(17)
C5 0.103(4) 0.046(2) 0.049(2) 0.0050(19) 0.013(2) -0.003(2)
C6 0.125(5) 0.048(3) 0.055(3) -0.006(2) 0.019(3) 0.000(3)
C7 0.082(3) 0.058(2) 0.041(2) -0.0086(18) 0.013(2) -0.003(2)
C8 0.0527(19) 0.049(2) 0.0345(17) -0.0011(16) 0.0069(14) -0.0053(18)
C9 0.0408(17) 0.0455(19) 0.0348(17) 0.0033(14) 0.0013(14) -0.0015(14)
C10 0.0411(17) 0.0449(18) 0.0294(16) 0.0065(14) 0.0027(13) 0.0009(14)
C11 0.0463(19) 0.047(2) 0.0287(17) 0.0009(14) 0.0088(14) -0.0017(15)
C12 0.074(3) 0.060(2) 0.0384(19) 0.0115(15) -0.006(2) -0.001(3)
C13 0.054(2) 0.078(3) 0.052(2) -0.016(2) 0.0102(18) -0.012(2)
C14 0.107(4) 0.045(2) 0.044(2) 0.0074(18) 0.027(2) -0.002(2)
C15 0.048(2) 0.048(2) 0.0306(17) -0.0011(15) 0.0067(15) 0.0011(16)
C16 0.061(3) 0.064(2) 0.036(2) 0.0012(18) 0.0113(19) 0.001(2)
C17 0.088(4) 0.087(4) 0.032(2) 0.009(2) 0.009(2) -0.003(3)
C18 0.088(4) 0.113(4) 0.039(2) 0.000(2) -0.005(3) 0.013(3)
C19 0.063(3) 0.156(7) 0.062(3) -0.006(4) -0.016(3) -0.010(4)
C20 0.057(3) 0.107(4) 0.046(2) 0.011(3) 0.005(2) -0.009(3)
C21 0.054(2) 0.051(2) 0.0396(19) 0.0018(16) 0.0074(17) 0.0080(18)
C22 0.048(2) 0.067(2) 0.0320(17) 0.0038(16) 0.0042(14) 0.0031(17)
C23 0.050(2) 0.093(4) 0.064(3) -0.007(3) 0.002(2) 0.010(2)
C24 0.057(3) 0.093(4) 0.075(4) 0.020(3) -0.004(2) -0.026(3)
C25 0.050(2) 0.068(3) 0.038(2) 0.0062(18) 0.0006(16) -0.0082(18)
C26 0.058(2) 0.052(2) 0.043(2) 0.0035(18) 0.0022(19) -0.0095(19)

loop_
_atom_type_symbol
_atom_type_description
_atom_type_scat_dispersion_real
_atom_type_scat_dispersion_imag
_atom_type_scat_source
C C 0.0033 0.0016 'International Tables Vol C Tables 4.2.6.8 and 6.1.1.4'
H H 0.0000 0.0000 'International Tables Vol C Tables 4.2.6.8 and 6.1.1.4'
N N 0.0061 0.0033 'International Tables Vol C Tables 4.2.6.8 and 6.1.1.4'
Cl Cl 0.1484 0.1585 'International Tables Vol C Tables 4.2.6.8 and 6.1.1.4'
As As 0.0499 2.0058 'International Tables Vol C Tables 4.2.6.8 and 6.1.1.4'
Pt Pt -1.7033 8.3905 'International Tables Vol C Tables 4.2.6.8 and 6.1.1.4'

loop_
_geom_angle_atom_site_label_1
_geom_angle_atom_site_label_2
_geom_angle_atom_site_label_3
_geom_angle
C21 As1 C26 87.48(19)
C21 As1 C15 102.28(17)
C26 As1 C15 103.25(17)
C21 As1 Pt1 121.09(12)
C26 As1 Pt1 124.07(13)
C15 As1 Pt1 113.96(11)
C1 Pt1 N1 80.60(13)
C1 Pt1 As1 96.87(10)
N1 Pt1 As1 177.05(8)
C1 Pt1 Cl1 173.78(12)
N1 Pt1 Cl1 95.40(9)
As1 Pt1 Cl1 87.24(3)
C13 N1 C14 106.0(4)
C13 N1 C11 109.0(3)
C14 N1 C11 112.3(3)
C13 N1 Pt1 108.2(2)
C14 N1 Pt1 113.2(2)
C11 N1 Pt1 107.9(2)
C10 C1 C2 117.7(3)
C10 C1 Pt1 116.2(2)
C2 C1 Pt1 126.0(3)
C3 C2 C1 121.8(3)
C2 C3 C4 121.0(4)
C5 C4 C3 121.2(4)
C5 C4 C9 120.0(4)
C3 C4 C9 118.9(4)
C6 C5 C4 120.7(4)
C5 C6 C7 119.8(5)
C8 C7 C6 121.1(4)
C7 C8 C9 121.2(4)
C4 C9 C8 117.2(4)
C4 C9 C10 118.8(3)
C8 C9 C10 124.0(3)
C1 C10 C9 121.9(3)
C1 C10 C11 116.9(3)
C9 C10 C11 121.2(3)
C10 C11 C12 111.0(3)
C10 C11 N1 107.7(3)
C12 C11 N1 113.4(3)
C20 C15 C16 119.0(4)
C20 C15 As1 120.4(3)
C16 C15 As1 120.5(3)
C17 C16 C15 119.9(5)
C18 C17 C16 121.4(5)
C17 C18 C19 119.5(5)
C18 C19 C20 120.6(5)
C15 C20 C19 119.5(5)
C22 C21 As1 110.6(3)
C21 C22 C25 115.4(4)
C21 C22 C23 122.2(4)
C25 C22 C23 122.3(4)
C26 C25 C22 115.9(4)
C26 C25 C24 122.9(4)
C22 C25 C24 121.1(4)
C25 C26 As1 110.5(3)

loop_
_geom_bond_atom_site_label_1
_geom_bond_atom_site_label_2
_geom_bond_distance
As1 C21 1.912(4)
As1 C26 1.915(4)
As1 C15 1.949(4)
As1 Pt1 2.3415(4)
Pt1 C1 1.995(3)
Pt1 N1 2.134(3)
Pt1 Cl1 2.4111(10)
N1 C13 1.458(5)
N1 C14 1.489(5)
N1 C11 1.523(5)
C1 C10 1.377(5)
C1 C2 1.426(5)
C2 C3 1.363(6)
C3 C4 1.411(5)
C4 C5 1.410(6)
C4 C9 1.412(5)
C5 C6 1.346(6)
C6 C7 1.393(7)
C7 C8 1.354(6)
C8 C9 1.412(5)
C9 C10 1.431(5)
C10 C11 1.516(5)
C11 C12 1.518(6)
C15 C20 1.374(6)
C15 C16 1.392(5)
C16 C17 1.381(6)
C17 C18 1.351(8)
C18 C19 1.365(8)
C19 C20 1.407(7)
C21 C22 1.345(6)
C22 C25 1.484(7)
C22 C23 1.505(6)
C24 C25 1.514(6)
C25 C26 1.338(6)
